data_7123382
loop_
_publ_author_name
'Zhao, Tingxing'
'Qin, Dekun'
'Han, Weiguo'
'Yang, Shiping'
'Feng, Boya'
'Gao, Ge'
'You, Jingsong'

_publ_section_title
;
 Co(III)-Catalyzed Z-Selective Oxidative C--H/C--H Cross-Coupling of
 Alkenes with Triisopropylsilylacetylene
;
_journal_name_full 'Chemical Communications'
_journal_paper_doi 10.1039/C9CC02347J
_journal_year 2019
_chemical_absolute_configuration ad
_chemical_formula_moiety 'C41 H53 N3 O Si'
_chemical_formula_sum 'C41 H53 N3 O Si'
_chemical_formula_weight 631.95
_space_group_crystal_system monoclinic
_space_group_IT_number 4
_space_group_name_Hall 'P 2yb'
_space_group_name_H-M_alt 'P 1 21 1'
_symmetry_space_group_name_Hall 'P 2yb'
_symmetry_space_group_name_H-M 'P 1 21 1'
_atom_sites_solution_hydrogens geom
_atom_sites_solution_primary direct
_audit_creation_date 2018-12-03
_audit_creation_method
;
Olex2 1.2
(compiled 2018.05.29 svn.r3508 for OlexSys, GUI svn.r5506)
;
_audit_update_record
;
2019-01-04 deposited with the CCDC.    2019-05-02 downloaded from the CCDC.
;
_cell_angle_alpha 90
_cell_angle_beta 90.7365(17)
_cell_angle_gamma 90
_cell_formula_units_Z 4
_cell_length_a 11.7444(2)
_cell_length_b 12.6901(2)
_cell_length_c 24.3021(5)
_cell_measurement_reflns_used 9198
_cell_measurement_temperature 150
_cell_measurement_theta_max 72.5480
_cell_measurement_theta_min 5.1420
_cell_volume 3621.63(11)
_computing_cell_refinement
;
CrysAlisPro, Agilent Technologies,
Version 1.171.37.35 (release 13-08-2014 CrysAlis171 .NET)
(compiled Aug 13 2014,18:06:01)
;
_computing_data_collection
;
CrysAlisPro, Agilent Technologies,
Version 1.171.37.35 (release 13-08-2014 CrysAlis171 .NET)
(compiled Aug 13 2014,18:06:01)
;
_computing_data_reduction
;
CrysAlisPro, Agilent Technologies,
Version 1.171.37.35 (release 13-08-2014 CrysAlis171 .NET)
(compiled Aug 13 2014,18:06:01)
;
_computing_molecular_graphics 'Olex2 (Dolomanov et al., 2009)'
_computing_publication_material 'Olex2 (Dolomanov et al., 2009)'
_computing_structure_refinement 'ShelXL (Sheldrick, 2015)'
_computing_structure_solution 'ShelXT (Sheldrick, 2015)'
_diffrn_ambient_environment air
_diffrn_ambient_temperature 150
_diffrn_detector 'CCD plate'
_diffrn_detector_area_resol_mean 15.9595
_diffrn_detector_type EosS2
_diffrn_measured_fraction_theta_full 0.999
_diffrn_measured_fraction_theta_max 0.984
_diffrn_measurement_details
;
#__ type_ start__ end____ width___ exp.time_
  1 omega  -31.00   53.00   1.0000    1.6100
omega____ theta____ kappa____ phi______ frames
    -       36.2921  -57.0000  -30.0000 84

#__ type_ start__ end____ width___ exp.time_
  2 omega    1.00   27.00   1.0000    1.6100
omega____ theta____ kappa____ phi______ frames
    -       36.2921   93.0000  -17.9619 26

#__ type_ start__ end____ width___ exp.time_
  3 omega    1.00   75.00   1.0000    1.6100
omega____ theta____ kappa____ phi______ frames
    -       36.2921  -99.0000  -90.0000 74

#__ type_ start__ end____ width___ exp.time_
  4 omega   10.00  104.00   1.0000    1.6100
omega____ theta____ kappa____ phi______ frames
    -       36.2921   77.0000  -60.0000 94

#__ type_ start__ end____ width___ exp.time_
  5 omega   10.00  104.00   1.0000    1.6100
omega____ theta____ kappa____ phi______ frames
    -       36.2921   77.0000  -90.0000 94

#__ type_ start__ end____ width___ exp.time_
  6 omega   17.00  105.00   1.0000    1.6100
omega____ theta____ kappa____ phi______ frames
    -       36.2921   38.0000   90.0000 88

#__ type_ start__ end____ width___ exp.time_
  7 omega   90.00  175.00   1.0000    6.4300
omega____ theta____ kappa____ phi______ frames
    -      108.0000   61.0000  120.0000 85

#__ type_ start__ end____ width___ exp.time_
  8 omega   91.00  176.00   1.0000    6.4300
omega____ theta____ kappa____ phi______ frames
    -      108.0000   45.0000 -120.0000 85

#__ type_ start__ end____ width___ exp.time_
  9 omega   39.00  109.00   1.0000    6.4300
omega____ theta____ kappa____ phi______ frames
    -      108.0000  -94.0000 -150.0000 70

#__ type_ start__ end____ width___ exp.time_
 10 omega   40.00   98.00   1.0000    6.4300
omega____ theta____ kappa____ phi______ frames
    -      108.0000  -45.0000 -120.0000 58

#__ type_ start__ end____ width___ exp.time_
 11 omega   40.00   98.00   1.0000    6.4300
omega____ theta____ kappa____ phi______ frames
    -      108.0000  -45.0000 -180.0000 58

#__ type_ start__ end____ width___ exp.time_
 12 omega   38.00   91.00   1.0000    6.4300
omega____ theta____ kappa____ phi______ frames
    -      108.0000  -30.0000  -30.0000 53

#__ type_ start__ end____ width___ exp.time_
 13 omega   38.00   91.00   1.0000    6.4300
omega____ theta____ kappa____ phi______ frames
    -      108.0000  -30.0000  120.0000 53

#__ type_ start__ end____ width___ exp.time_
 14 omega   38.00   91.00   1.0000    6.4300
omega____ theta____ kappa____ phi______ frames
    -      108.0000  -30.0000  -60.0000 53

#__ type_ start__ end____ width___ exp.time_
 15 omega   39.00  109.00   1.0000    6.4300
omega____ theta____ kappa____ phi______ frames
    -      108.0000  -94.0000  -90.0000 70

#__ type_ start__ end____ width___ exp.time_
 16 omega   37.00  146.00   1.0000    6.4300
omega____ theta____ kappa____ phi______ frames
    -      108.0000  -15.0000  120.0000 109

#__ type_ start__ end____ width___ exp.time_
 17 omega   20.00  104.00   1.0000    1.6100
omega____ theta____ kappa____ phi______ frames
    -       36.2921   57.0000 -180.0000 84
;
_diffrn_measurement_device 'four-circle diffractometer'
_diffrn_measurement_device_type 'New Gemini, Dual, Cu at zero, EosS2'
_diffrn_measurement_method '\w scans'
_diffrn_orient_matrix_UB_11 -0.1282673000
_diffrn_orient_matrix_UB_12 0.0246959000
_diffrn_orient_matrix_UB_13 0.0026426000
_diffrn_orient_matrix_UB_21 -0.0025082000
_diffrn_orient_matrix_UB_22 0.0205665000
_diffrn_orient_matrix_UB_23 -0.0624447000
_diffrn_orient_matrix_UB_31 -0.0277433000
_diffrn_orient_matrix_UB_32 -0.1170358000
_diffrn_orient_matrix_UB_33 -0.0105495000
_diffrn_radiation_monochromator graphite
_diffrn_radiation_probe x-ray
_diffrn_radiation_type CuK\a
_diffrn_radiation_wavelength 1.54184
_diffrn_reflns_av_R_equivalents 0.0338
_diffrn_reflns_av_unetI/netI 0.0413
_diffrn_reflns_Laue_measured_fraction_full 0.999
_diffrn_reflns_Laue_measured_fraction_max 0.984
_diffrn_reflns_limit_h_max 14
_diffrn_reflns_limit_h_min -14
_diffrn_reflns_limit_k_max 12
_diffrn_reflns_limit_k_min -15
_diffrn_reflns_limit_l_max 29
_diffrn_reflns_limit_l_min -30
_diffrn_reflns_number 21329
_diffrn_reflns_point_group_measured_fraction_full 0.789
_diffrn_reflns_point_group_measured_fraction_max 0.764
_diffrn_reflns_theta_full 67.684
_diffrn_reflns_theta_max 72.883
_diffrn_reflns_theta_min 5.132
_diffrn_source 'Enhance (Cu) X-ray Source'
_exptl_absorpt_coefficient_mu 0.830
_exptl_absorpt_correction_T_max 1.00000
_exptl_absorpt_correction_T_min 0.61390
_exptl_absorpt_correction_type multi-scan
_exptl_absorpt_process_details
;
CrysAlisPro, Agilent Technologies,
Version 1.171.37.35 (release 13-08-2014 CrysAlis171 .NET)
(compiled Aug 13 2014,18:06:01)
Empirical absorption correction using spherical harmonics,
 implemented in SCALE3 ABSPACK scaling algorithm.
;
_exptl_crystal_colour 'clear light colourless'
_exptl_crystal_colour_lustre clear
_exptl_crystal_colour_modifier light
_exptl_crystal_colour_primary colourless
_exptl_crystal_density_diffrn 1.159
_exptl_crystal_description plate
_exptl_crystal_F_000 1368
_exptl_crystal_size_max 0.7
_exptl_crystal_size_mid 0.5
_exptl_crystal_size_min 0.25
_refine_diff_density_max 0.877
_refine_diff_density_min -0.653
_refine_diff_density_rms 0.068
_refine_ls_abs_structure_details
;
 Flack x determined using 3098 quotients [(I+)-(I-)]/[(I+)+(I-)]
 (Parsons, Flack and Wagner, Acta Cryst. B69 (2013) 249-259).
;
_refine_ls_abs_structure_Flack 0.000(17)
_refine_ls_extinction_method none
_refine_ls_goodness_of_fit_ref 1.030
_refine_ls_hydrogen_treatment constr
_refine_ls_matrix_type full
_refine_ls_number_parameters 845
_refine_ls_number_reflns 11042
_refine_ls_number_restraints 40
_refine_ls_restrained_S_all 1.117
_refine_ls_R_factor_all 0.0779
_refine_ls_R_factor_gt 0.0742
_refine_ls_shift/su_max 0.001
_refine_ls_shift/su_mean 0.000
_refine_ls_structure_factor_coef Fsqd
_refine_ls_weighting_details 'w=1/[\s^2^(Fo^2^)+(0.1361P)^2^+1.7440P] where P=(Fo^2^+2Fc^2^)/3'
_refine_ls_weighting_scheme calc
_refine_ls_wR_factor_gt 0.2000
_refine_ls_wR_factor_ref 0.2066
_reflns_Friedel_coverage 0.482
_reflns_Friedel_fraction_full 0.557
_reflns_Friedel_fraction_max 0.522
_reflns_number_gt 10324
_reflns_number_total 11042
_reflns_threshold_expression 'I > 2\s(I)'
_cod_data_source_file c9cc02347j2.cif
_cod_data_source_block zyx-150k
_cod_original_cell_volume 3621.63(12)
_cod_database_code 7123382
_shelx_shelxl_version_number 2014/7
_shelx_space_group_comment
;
The symmetry employed for this shelxl refinement is uniquely defined
by the following loop, which should always be used as a source of
symmetry information in preference to the above space-group names.
They are only intended as comments.
;
_reflns_odcompleteness_completeness 99.88
_reflns_odcompleteness_iscentric 1
_reflns_odcompleteness_theta 66.97
_olex2_refinement_description
;
1. Fixed Uiso
 At 1.2 times of:
  All C(H) groups, All C(H,H) groups, All N(H) groups
 At 1.5 times of:
  All C(H,H,H) groups
2. Restrained distances
 C2-C1
 1.52 with sigma of 0.01
3. Rigid bond restraints
 C2, C4
 with sigma for 1-2 distances of 0.001 and sigma for 1-3 distances of 0.001
 C1, C02B
 with sigma for 1-2 distances of 0.001 and sigma for 1-3 distances of 0.001
 C2, C02C
 with sigma for 1-2 distances of 0.001 and sigma for 1-3 distances of 0.001
 C02C, C4
 with sigma for 1-2 distances of 0.001 and sigma for 1-3 distances of 0.001
 C1, C2
 with sigma for 1-2 distances of 0.001 and sigma for 1-3 distances of 0.001
 C023, C026
 with sigma for 1-2 distances of 0.01 and sigma for 1-3 distances of 0.01
 C1, C4
 with sigma for 1-2 distances of 0.001 and sigma for 1-3 distances of 0.001
 Si01, C1
 with sigma for 1-2 distances of 0.001 and sigma for 1-3 distances of 0.001
4. Uiso/Uaniso restraints and constraints
C023 \\sim C026: within 2A with sigma of 0.01 and sigma for terminal atoms of
0.02
Uanis(C1) \\sim Ueq, Uanis(C2) \\sim Ueq, Uanis(C4) \\sim Ueq, Uanis(Si01)
\\sim Ueq: with sigma of 0.001 and sigma for terminal atoms of 0.002
5.a Ternary CH refined with riding coordinates:
 C00G(H00G), C00H(H00H), C00I(H00I), C00M(H00M), C00V(H00V), C011(H011),
 C017(H017), C01J(H2AA), C01O(H01O), C01P(H01P), C023(H023), C02B(H02C),
 C02D(H02P), C1(H1)
5.b Secondary CH2 refined with riding coordinates:
 C00J(H00J,H00K), C00N(H00L,H00N), C00P(H00O,H00P), C00X(H00D,H00E), C010(H01A,
 H01B), C013(H01X,H01Y), C014(H01Z,H), C01B(H01C,H01D), C01I(H1AA,HC),
 C01K(H3AA,HD), C01N(H01K,H01L), C01U(H01R,H01U), C01X(H01V,H01W), C02A(H02A,
 H02B)
5.c Aromatic/amide H refined with riding coordinates:
 N006(H006), N007(H007), C00B(H00F), C018(H018), C01E(H0AA), C01S(H01S),
 C01T(H01T), C01W(H5AA), C01Z(H6AA), C021(H021), C022(H022), C024(H024),
 C025(H025), C027(H027), C028(H028), C029(H029)
5.d Idealised Me refined as rotating group:
 C00S(H00A,H00B,H00C), C00Y(H00Q,H00R,H00S), C015(H01,HA,HB), C01D(H01E,H01F,
 H01G), C01H(H01H,H01I,H01J), C01Q(H01M,H01N,H01Q), C01R(H4AA,HE,HF), C020(H02J,
 H02K,H02L), C026(H02M,H02N,H02O), C02C(H02D,H02E,H02F), C02F(H02Q,H02R,H02S),
 C02G(H02T,H02U,H02V), C02H(H02W,H02X,H02Y), C02I(H02G,H02H,H02I), C2(H2A,H2B,
 H2C), C4(H4A,H4B,H4C)
;
_olex2_submission_special_instructions 'No special instructions were received'

loop_
_space_group_symop_operation_xyz
'x, y, z'
'-x, y+1/2, -z'

loop_
_atom_site_label
_atom_site_type_symbol
_atom_site_fract_x
_atom_site_fract_y
_atom_site_fract_z
_atom_site_U_iso_or_equiv
_atom_site_adp_type
_atom_site_occupancy
_atom_site_site_symmetry_order
_atom_site_calc_flag
_atom_site_refinement_flags_posn
_atom_site_refinement_flags_adp
Si01 Si 0.60888(10) 0.64411(11) 0.27707(6) 0.0465(3) Uani 1 1 d . U
Si02 Si -0.11058(11) 0.34022(12) 0.74305(8) 0.0566(4) Uani 1 1 d . .
O003 O 0.4364(3) 0.2786(3) 0.37309(18) 0.0618(10) Uani 1 1 d . .
O004 O 0.0665(4) 0.6859(4) 0.64232(19) 0.0726(13) Uani 1 1 d . .
N005 N 0.2633(4) 0.5990(4) 0.44131(16) 0.0520(10) Uani 1 1 d . .
N006 N 0.1472(3) 0.5314(4) 0.61449(16) 0.0467(9) Uani 1 1 d . .
H006 H 0.2007 0.4859 0.6237 0.056 Uiso 1 1 calc R .
N007 N 0.3583(4) 0.4396(4) 0.38838(17) 0.0495(10) Uani 1 1 d . .
H007 H 0.3095 0.4849 0.3741 0.059 Uiso 1 1 calc R .
C008 C 0.3540(3) 0.6422(4) 0.79671(15) 0.0330(8) Uani 1 1 d . .
C009 C 0.2499(3) 0.5705(4) 0.79693(17) 0.0340(8) Uani 1 1 d . .
N00A N 0.2270(4) 0.3776(4) 0.55173(16) 0.0488(10) Uani 1 1 d . .
C00B C 0.2210(3) 0.5140(4) 0.84030(18) 0.0380(9) Uani 1 1 d . .
H00F H 0.1535 0.4730 0.8375 0.046 Uiso 1 1 calc R .
C00C C 0.4155(4) 0.4861(4) 0.26818(17) 0.0386(9) Uani 1 1 d . .
C00D C 0.3231(4) 0.4109(4) 0.26476(18) 0.0373(9) Uani 1 1 d . .
C00E C 0.5677(4) 0.6367(4) 0.94634(17) 0.0417(10) Uani 1 1 d . .
C00F C 0.3733(4) 0.3508(4) 0.3591(2) 0.0450(10) Uani 1 1 d . .
C00G C 0.3808(3) 0.5914(4) 0.89780(16) 0.0348(9) Uani 1 1 d . .
H00G H 0.3466 0.6606 0.9083 0.042 Uiso 1 1 calc R .
C00H C 0.1077(4) 0.3189(4) 0.15393(19) 0.0398(10) Uani 1 1 d . .
H00H H 0.1669 0.2706 0.1387 0.048 Uiso 1 1 calc R .
C00I C 0.4676(4) 0.5600(4) 0.94137(18) 0.0386(9) Uani 1 1 d . .
H00I H 0.5001 0.4909 0.9295 0.046 Uiso 1 1 calc R .
C00J C 0.4088(3) 0.6351(4) 0.73975(16) 0.0393(10) Uani 1 1 d . .
H00J H 0.4756 0.6826 0.7388 0.047 Uiso 1 1 calc R .
H00K H 0.4362 0.5623 0.7338 0.047 Uiso 1 1 calc R .
C00K C 0.2121(4) 0.6117(4) 0.69893(18) 0.0402(10) Uani 1 1 d . .
C00L C 0.4920(4) 0.5476(4) 0.26997(18) 0.0413(10) Uani 1 1 d . .
C00M C -0.0502(4) 0.2309(4) 0.6997(2) 0.0477(11) Uani 1 1 d . .
H00M H 0.0041 0.1913 0.7240 0.057 Uiso 1 1 calc R .
C00N C 0.3264(4) 0.6649(5) 0.69289(17) 0.0457(11) Uani 1 1 d . .
H00L H 0.3156 0.7422 0.6926 0.055 Uiso 1 1 calc R .
H00N H 0.3599 0.6442 0.6573 0.055 Uiso 1 1 calc R .
C00O C 0.1807(3) 0.5657(4) 0.74552(18) 0.0355(9) Uani 1 1 d . .
C00P C 0.2866(4) 0.5095(4) 0.89355(18) 0.0426(10) Uani 1 1 d . .
H00O H 0.3205 0.4385 0.8977 0.051 Uiso 1 1 calc R .
H00P H 0.2332 0.5200 0.9243 0.051 Uiso 1 1 calc R .
C00Q C 0.1455(3) 0.3433(4) 0.21389(17) 0.0356(9) Uani 1 1 d . .
C00R C 0.0774(4) 0.5038(4) 0.74660(19) 0.0423(10) Uani 1 1 d . .
C00S C 0.0527(4) 0.4038(4) 0.24547(18) 0.0405(10) Uani 1 1 d . .
H00A H 0.0275 0.4647 0.2237 0.061 Uiso 1 1 calc GR .
H00B H 0.0840 0.4282 0.2808 0.061 Uiso 1 1 calc GR .
H00C H -0.0122 0.3571 0.2520 0.061 Uiso 1 1 calc GR .
C00T C 0.1332(4) 0.6145(4) 0.6496(2) 0.0475(11) Uani 1 1 d . .
C00U C 0.3033(4) 0.3452(4) 0.30675(19) 0.0395(9) Uani 1 1 d . .
C00V C 0.1086(4) 0.4177(4) 0.11763(18) 0.0426(10) Uani 1 1 d . .
H00V H 0.0579 0.4721 0.1342 0.051 Uiso 1 1 calc R .
C00W C 0.1315(4) 0.4269(4) 0.53391(18) 0.0451(11) Uani 1 1 d . .
C00X C 0.1736(4) 0.2409(4) 0.2447(2) 0.0422(10) Uani 1 1 d . .
H00D H 0.1044 0.1964 0.2459 0.051 Uiso 1 1 calc R .
H00E H 0.2322 0.2018 0.2241 0.051 Uiso 1 1 calc R .
C00Y C -0.1420(5) 0.1523(4) 0.6818(2) 0.0556(12) Uani 1 1 d . .
H00Q H -0.1810 0.1253 0.7143 0.083 Uiso 1 1 calc GR .
H00R H -0.1066 0.0937 0.6621 0.083 Uiso 1 1 calc GR .
H00S H -0.1972 0.1876 0.6575 0.083 Uiso 1 1 calc GR .
C00Z C 0.3582(5) 0.5573(4) 0.4650(2) 0.0527(13) Uani 1 1 d . .
C010 C -0.0059(4) 0.2585(4) 0.1500(2) 0.0441(10) Uani 1 1 d . .
H01A H 0.0028 0.1900 0.1690 0.053 Uiso 1 1 calc R .
H01B H -0.0650 0.2992 0.1694 0.053 Uiso 1 1 calc R .
C011 C 0.4396(3) 0.6034(4) 0.84141(16) 0.0344(9) Uani 1 1 d . .
H011 H 0.4645 0.5314 0.8301 0.041 Uiso 1 1 calc R .
C012 C 0.2554(4) 0.4078(4) 0.21325(17) 0.0365(9) Uani 1 1 d . .
C013 C 0.5476(4) 0.6716(5) 0.84541(17) 0.0499(13) Uani 1 1 d . .
H01X H 0.5877 0.6687 0.8099 0.060 Uiso 1 1 calc R .
H01Y H 0.5253 0.7458 0.8519 0.060 Uiso 1 1 calc R .
C014 C 0.4297(5) 0.5455(5) 1.00092(19) 0.0493(12) Uani 1 1 d . .
H01Z H 0.3925 0.4762 1.0059 0.059 Uiso 1 1 calc R .
H H 0.3758 0.6017 1.0116 0.059 Uiso 1 1 calc R .
C015 C 0.3160(4) 0.7566(4) 0.80605(18) 0.0403(9) Uani 1 1 d . .
H01 H 0.2523 0.7733 0.7811 0.060 Uiso 1 1 calc GR .
HA H 0.3796 0.8044 0.7988 0.060 Uiso 1 1 calc GR .
HB H 0.2917 0.7652 0.8442 0.060 Uiso 1 1 calc GR .
C016 C 0.0753(5) 0.3988(5) 0.4833(2) 0.0562(14) Uani 1 1 d . .
C017 C 0.5458(4) 0.7658(4) 0.30946(18) 0.0410(10) Uani 1 1 d . .
H017 H 0.4900 0.7952 0.2821 0.049 Uiso 1 1 calc R .
C018 C 0.1234(6) 0.3185(5) 0.4523(2) 0.0624(16) Uani 1 1 d . .
H018 H 0.0886 0.2965 0.4188 0.075 Uiso 1 1 calc R .
C019 C -0.0017(4) 0.4462(5) 0.7462(2) 0.0496(12) Uani 1 1 d . .
C01A C 0.0872(4) 0.5098(5) 0.5659(2) 0.0511(12) Uani 1 1 d . .
C01B C 0.2165(4) 0.2591(4) 0.3028(2) 0.0464(11) Uani 1 1 d . .
H01C H 0.1512 0.2772 0.3264 0.056 Uiso 1 1 calc R .
H01D H 0.2504 0.1930 0.3171 0.056 Uiso 1 1 calc R .
N01C N -0.2772(5) 0.2969(6) -0.0368(2) 0.0824(19) Uani 1 1 d . .
C01D C -0.1461(4) 0.4138(5) 0.0813(2) 0.0495(11) Uani 1 1 d . .
H01E H -0.2208 0.3806 0.0758 0.074 Uiso 1 1 calc GR .
H01F H -0.1446 0.4815 0.0619 0.074 Uiso 1 1 calc GR .
H01G H -0.1323 0.4254 0.1207 0.074 Uiso 1 1 calc GR .
C01E C 0.2681(5) 0.3036(5) 0.5210(2) 0.0577(13) Uani 1 1 d . .
H0AA H 0.3350 0.2684 0.5336 0.069 Uiso 1 1 calc R .
C01F C 0.4089(5) 0.4704(5) 0.4382(2) 0.0564(14) Uani 1 1 d . .
N01G N 0.7967(5) 0.7002(5) 1.0342(2) 0.0815(19) Uani 1 1 d . .
C01H C 0.6349(5) 0.8512(4) 0.3198(2) 0.0525(12) Uani 1 1 d . .
H01H H 0.6916 0.8257 0.3465 0.079 Uiso 1 1 calc GR .
H01I H 0.5978 0.9144 0.3343 0.079 Uiso 1 1 calc GR .
H01J H 0.6725 0.8685 0.2852 0.079 Uiso 1 1 calc GR .
C01I C 0.5401(5) 0.5524(5) 1.0352(2) 0.0621(16) Uani 1 1 d . .
H1AA H 0.5574 0.4838 1.0528 0.074 Uiso 1 1 calc R .
HC H 0.5334 0.6067 1.0642 0.074 Uiso 1 1 calc R .
C01J C 0.6347(5) 0.5827(5) 0.9938(2) 0.0536(13) Uani 1 1 d . .
H2AA H 0.6698 0.5166 0.9794 0.064 Uiso 1 1 calc R .
C01K C 0.6293(4) 0.6365(5) 0.89138(19) 0.0522(13) Uani 1 1 d . .
H3AA H 0.6579 0.5647 0.8835 0.063 Uiso 1 1 calc R .
HD H 0.6954 0.6848 0.8933 0.063 Uiso 1 1 calc R .
C01L C -0.1857(5) 0.3107(6) -0.0225(2) 0.0658(17) Uani 1 1 d . .
C01M C -0.0534(4) 0.3416(5) 0.05854(18) 0.0450(11) Uani 1 1 d . .
C01N C -0.0466(4) 0.2386(4) 0.0905(2) 0.0496(12) Uani 1 1 d . .
H01K H 0.0069 0.1900 0.0722 0.059 Uiso 1 1 calc R .
H01L H -0.1225 0.2048 0.0908 0.059 Uiso 1 1 calc R .
C01O C 0.0655(4) 0.3927(5) 0.05995(19) 0.0511(13) Uani 1 1 d . .
H01O H 0.1192 0.3395 0.0445 0.061 Uiso 1 1 calc R .
C01P C -0.0682(4) 0.3301(6) -0.0050(2) 0.0575(14) Uani 1 1 d . .
H01P H -0.0196 0.2705 -0.0178 0.069 Uiso 1 1 calc R .
C01Q C 0.4795(4) 0.7432(5) 0.3618(2) 0.0519(12) Uani 1 1 d . .
H01M H 0.4176 0.6937 0.3534 0.078 Uiso 1 1 calc GR .
H01N H 0.4478 0.8090 0.3760 0.078 Uiso 1 1 calc GR .
H01Q H 0.5308 0.7122 0.3895 0.078 Uiso 1 1 calc GR .
C01R C 0.0178(5) 0.2679(5) 0.6503(3) 0.0623(14) Uani 1 1 d . .
H4AA H -0.0306 0.3117 0.6265 0.094 Uiso 1 1 calc GR .
HE H 0.0444 0.2065 0.6296 0.094 Uiso 1 1 calc GR .
HF H 0.0835 0.3092 0.6631 0.094 Uiso 1 1 calc GR .
C01S C 0.2917(4) 0.4585(4) 0.16885(19) 0.0477(12) Uani 1 1 d . .
H01S H 0.3620 0.4952 0.1718 0.057 Uiso 1 1 calc R .
C01T C 0.2147(7) 0.6773(6) 0.4665(2) 0.0703(17) Uani 1 1 d . .
H01T H 0.1474 0.7064 0.4506 0.084 Uiso 1 1 calc R .
C01U C 0.2299(4) 0.4619(5) 0.11483(19) 0.0561(15) Uani 1 1 d . .
H01R H 0.2734 0.4210 0.0875 0.067 Uiso 1 1 calc R .
H01U H 0.2263 0.5359 0.1019 0.067 Uiso 1 1 calc R .
C01V C 0.4068(6) 0.5956(5) 0.5146(2) 0.0674(18) Uani 1 1 d . .
C01W C 0.2202(7) 0.2722(6) 0.4706(2) 0.0687(17) Uani 1 1 d . .
H5AA H 0.2556 0.2188 0.4494 0.082 Uiso 1 1 calc R .
C01X C 0.0561(5) 0.4811(6) 0.0177(2) 0.0682(19) Uani 1 1 d . .
H01V H 0.1320 0.5001 0.0034 0.082 Uiso 1 1 calc R .
H01W H 0.0209 0.5446 0.0340 0.082 Uiso 1 1 calc R .
C01Y C 0.7254(5) 0.6492(6) 1.0176(2) 0.0644(16) Uani 1 1 d . .
C01Z C -0.0229(6) 0.4535(6) 0.4669(3) 0.0731(19) Uani 1 1 d . .
H6AA H -0.0597 0.4373 0.4329 0.088 Uiso 1 1 calc R .
C020 C 0.5329(5) 0.7471(4) 0.9633(2) 0.0539(13) Uani 1 1 d . .
H02J H 0.4835 0.7777 0.9347 0.081 Uiso 1 1 calc GR .
H02K H 0.6010 0.7909 0.9681 0.081 Uiso 1 1 calc GR .
H02L H 0.4916 0.7438 0.9980 0.081 Uiso 1 1 calc GR .
C021 C 0.3494(8) 0.6817(6) 0.5394(2) 0.083(2) Uani 1 1 d . .
H021 H 0.3778 0.7111 0.5728 0.100 Uiso 1 1 calc R .
C022 C -0.0124(6) 0.5604(6) 0.5496(3) 0.0725(19) Uani 1 1 d . .
H022 H -0.0443 0.6145 0.5716 0.087 Uiso 1 1 calc R .
C023 C -0.2436(5) 0.3968(6) 0.7103(5) 0.093(3) Uani 1 1 d . U
H023 H -0.2965 0.3366 0.7026 0.112 Uiso 1 1 calc R .
C024 C -0.0651(6) 0.5297(7) 0.4999(3) 0.082(2) Uani 1 1 d . .
H024 H -0.1335 0.5641 0.4890 0.099 Uiso 1 1 calc R .
C025 C 0.5047(6) 0.4250(6) 0.4616(3) 0.082(2) Uani 1 1 d . .
H025 H 0.5409 0.3674 0.4440 0.099 Uiso 1 1 calc R .
C026 C -0.2194(8) 0.4495(8) 0.6557(5) 0.118(3) Uani 1 1 d . U
H02M H -0.1563 0.4994 0.6604 0.177 Uiso 1 1 calc GR .
H02N H -0.2875 0.4872 0.6428 0.177 Uiso 1 1 calc GR .
H02O H -0.1986 0.3958 0.6286 0.177 Uiso 1 1 calc GR .
C027 C 0.5485(8) 0.4651(8) 0.5118(4) 0.101(3) Uani 1 1 d . .
H027 H 0.6127 0.4313 0.5281 0.121 Uiso 1 1 calc R .
C028 C 0.5041(8) 0.5478(7) 0.5371(3) 0.092(3) Uani 1 1 d . .
H028 H 0.5378 0.5742 0.5701 0.110 Uiso 1 1 calc R .
C029 C 0.2559(9) 0.7210(7) 0.5158(3) 0.090(3) Uani 1 1 d . .
H029 H 0.2172 0.7784 0.5323 0.108 Uiso 1 1 calc R .
C02A C -0.0205(5) 0.4344(7) -0.0282(2) 0.074(2) Uani 1 1 d . .
H02A H 0.0243 0.4210 -0.0617 0.088 Uiso 1 1 calc R .
H02B H -0.0833 0.4836 -0.0376 0.088 Uiso 1 1 calc R .
C02B C 0.6641(8) 0.6749(6) 0.2072(4) 0.093(3) Uani 1 1 d . U
H02C H 0.7308 0.7227 0.2133 0.112 Uiso 1 1 calc R .
C02C C 0.5769(11) 0.7392(8) 0.1738(4) 0.118(4) Uani 1 1 d . U
H02D H 0.5058 0.6992 0.1703 0.177 Uiso 1 1 calc GR .
H02E H 0.6070 0.7534 0.1371 0.177 Uiso 1 1 calc GR .
H02F H 0.5622 0.8060 0.1926 0.177 Uiso 1 1 calc GR .
C02D C -0.1384(9) 0.2954(8) 0.8151(4) 0.102(3) Uani 1 1 d . .
H02P H -0.1533 0.3603 0.8372 0.123 Uiso 1 1 calc R .
C02F C -0.2452(12) 0.2263(10) 0.8194(4) 0.146(6) Uani 1 1 d . .
H02Q H -0.3048 0.2537 0.7947 0.220 Uiso 1 1 calc GR .
H02R H -0.2724 0.2273 0.8573 0.220 Uiso 1 1 calc GR .
H02S H -0.2266 0.1538 0.8089 0.220 Uiso 1 1 calc GR .
C02G C -0.3041(7) 0.4711(8) 0.7475(7) 0.167(7) Uani 1 1 d . .
H02T H -0.3287 0.4334 0.7805 0.250 Uiso 1 1 calc GR .
H02U H -0.3707 0.5004 0.7282 0.250 Uiso 1 1 calc GR .
H02V H -0.2525 0.5285 0.7583 0.250 Uiso 1 1 calc GR .
C02H C -0.0361(14) 0.2426(9) 0.8410(4) 0.135(5) Uani 1 1 d . .
H02W H -0.0112 0.1845 0.8175 0.203 Uiso 1 1 calc GR .
H02X H -0.0563 0.2150 0.8772 0.203 Uiso 1 1 calc GR .
H02Y H 0.0257 0.2940 0.8451 0.203 Uiso 1 1 calc GR .
C02I C 0.7108(12) 0.5776(11) 0.1786(4) 0.144(5) Uani 1 1 d . .
H02G H 0.7845 0.5586 0.1951 0.216 Uiso 1 1 calc GR .
H02H H 0.7206 0.5926 0.1394 0.216 Uiso 1 1 calc GR .
H02I H 0.6574 0.5189 0.1828 0.216 Uiso 1 1 calc GR .
C1 C 0.7275(7) 0.5821(8) 0.3197(3) 0.0921(14) Uani 1 1 d D U
H1 H 0.7950 0.6301 0.3195 0.111 Uiso 1 1 calc R .
C2 C 0.6995(10) 0.5587(10) 0.3753(4) 0.120(2) Uani 1 1 d D U
H2A H 0.6773 0.6236 0.3941 0.181 Uiso 1 1 calc GR .
H2B H 0.7659 0.5277 0.3940 0.181 Uiso 1 1 calc GR .
H2C H 0.6361 0.5085 0.3758 0.181 Uiso 1 1 calc GR .
C4 C 0.7623(11) 0.4719(10) 0.2920(5) 0.133(3) Uani 1 1 d . U
H4A H 0.7223 0.4641 0.2566 0.199 Uiso 1 1 calc GR .
H4B H 0.7410 0.4139 0.3164 0.199 Uiso 1 1 calc GR .
H4C H 0.8447 0.4705 0.2862 0.199 Uiso 1 1 calc GR .

loop_
_atom_site_aniso_label
_atom_site_aniso_U_11
_atom_site_aniso_U_22
_atom_site_aniso_U_33
_atom_site_aniso_U_23
_atom_site_aniso_U_13
_atom_site_aniso_U_12
Si01 0.0361(5) 0.0399(6) 0.0639(6) -0.0167(5) 0.0102(4) -0.0107(5)
Si02 0.0376(6) 0.0404(8) 0.0920(11) -0.0232(8) 0.0053(6) -0.0097(6)
O003 0.054(2) 0.050(2) 0.081(3) 0.006(2) -0.0123(18) 0.0094(18)
O004 0.069(3) 0.064(3) 0.083(3) -0.020(2) -0.031(2) 0.029(2)
N005 0.072(3) 0.044(2) 0.0403(19) -0.0002(18) -0.0030(18) -0.004(2)
N006 0.045(2) 0.043(2) 0.052(2) -0.0046(18) -0.0146(16) 0.0064(18)
N007 0.052(2) 0.041(2) 0.054(2) 0.0040(19) -0.0182(18) -0.0040(19)
C008 0.0264(16) 0.037(2) 0.0358(18) -0.0059(17) 0.0052(13) -0.0055(18)
C009 0.0239(17) 0.030(2) 0.048(2) -0.0078(17) 0.0047(15) -0.0022(16)
N00A 0.054(2) 0.052(3) 0.0410(19) 0.0025(18) -0.0043(16) -0.005(2)
C00B 0.0298(18) 0.035(2) 0.050(2) -0.0035(19) 0.0045(16) -0.0103(18)
C00C 0.041(2) 0.033(2) 0.042(2) -0.0063(18) 0.0027(16) -0.0015(19)
C00D 0.035(2) 0.029(2) 0.048(2) -0.0084(18) 0.0040(16) -0.0014(18)
C00E 0.039(2) 0.047(3) 0.039(2) 0.003(2) 0.0001(16) -0.009(2)
C00F 0.040(2) 0.036(2) 0.059(3) 0.007(2) -0.0014(19) -0.009(2)
C00G 0.0342(19) 0.032(2) 0.0384(19) -0.0038(17) 0.0064(15) -0.0040(17)
C00H 0.0306(19) 0.037(2) 0.052(2) -0.0171(19) 0.0117(16) -0.0067(18)
C00I 0.040(2) 0.032(2) 0.044(2) -0.0022(18) 0.0023(17) -0.0031(19)
C00J 0.0282(17) 0.052(3) 0.0382(19) -0.0019(19) 0.0041(14) -0.0060(19)
C00K 0.035(2) 0.039(3) 0.046(2) -0.0077(19) -0.0014(17) 0.0051(19)
C00L 0.039(2) 0.037(3) 0.048(2) -0.0061(19) 0.0036(17) -0.011(2)
C00M 0.044(2) 0.038(3) 0.060(3) -0.007(2) -0.013(2) 0.011(2)
C00N 0.039(2) 0.060(3) 0.038(2) -0.002(2) -0.0006(16) -0.004(2)
C00O 0.0257(17) 0.030(2) 0.050(2) -0.0093(18) -0.0004(15) 0.0040(16)
C00P 0.040(2) 0.042(3) 0.045(2) 0.001(2) 0.0075(17) -0.012(2)
C00Q 0.0328(19) 0.028(2) 0.046(2) -0.0072(18) 0.0102(15) -0.0055(18)
C00R 0.034(2) 0.037(2) 0.055(2) -0.014(2) -0.0038(17) 0.003(2)
C00S 0.034(2) 0.040(3) 0.047(2) -0.0048(19) 0.0107(16) -0.0003(19)
C00T 0.038(2) 0.047(3) 0.056(3) -0.004(2) -0.0091(19) 0.005(2)
C00U 0.037(2) 0.031(2) 0.050(2) -0.0035(19) 0.0014(17) -0.0039(19)
C00V 0.036(2) 0.050(3) 0.041(2) -0.008(2) 0.0106(16) -0.015(2)
C00W 0.049(2) 0.045(3) 0.041(2) 0.005(2) -0.0109(18) -0.011(2)
C00X 0.037(2) 0.028(2) 0.061(3) -0.007(2) 0.0041(18) -0.0090(18)
C00Y 0.074(3) 0.037(3) 0.055(3) -0.002(2) -0.011(2) -0.005(3)
C00Z 0.071(3) 0.044(3) 0.043(2) 0.011(2) -0.014(2) -0.020(3)
C010 0.038(2) 0.039(3) 0.055(2) 0.002(2) 0.0036(18) -0.012(2)
C011 0.0283(18) 0.038(2) 0.0369(18) -0.0034(17) 0.0040(14) -0.0059(17)
C012 0.035(2) 0.031(2) 0.044(2) -0.0072(18) 0.0088(16) -0.0051(18)
C013 0.033(2) 0.080(4) 0.037(2) 0.005(2) 0.0025(16) -0.018(2)
C014 0.058(3) 0.045(3) 0.045(2) 0.011(2) 0.002(2) -0.012(2)
C015 0.042(2) 0.033(2) 0.046(2) -0.0012(19) 0.0027(17) -0.0052(19)
C016 0.072(3) 0.054(3) 0.042(2) 0.009(2) -0.014(2) -0.019(3)
C017 0.039(2) 0.036(2) 0.048(2) -0.0067(19) -0.0085(17) 0.0055(19)
C018 0.089(4) 0.059(4) 0.038(2) 0.001(2) -0.008(2) -0.019(3)
C019 0.033(2) 0.047(3) 0.069(3) -0.014(2) -0.0045(19) -0.004(2)
C01A 0.049(3) 0.049(3) 0.054(3) 0.002(2) -0.018(2) -0.004(2)
C01B 0.048(2) 0.034(2) 0.058(3) 0.006(2) 0.001(2) -0.011(2)
N01C 0.061(3) 0.123(6) 0.063(3) -0.001(3) -0.004(2) -0.035(4)
C01D 0.043(2) 0.059(3) 0.047(2) 0.006(2) 0.0049(18) -0.007(2)
C01E 0.067(3) 0.057(3) 0.048(3) -0.001(2) -0.001(2) 0.004(3)
C01F 0.064(3) 0.049(3) 0.055(3) 0.010(2) -0.023(2) -0.011(3)
N01G 0.078(3) 0.098(5) 0.068(3) 0.018(3) -0.031(3) -0.038(3)
C01H 0.060(3) 0.035(3) 0.063(3) -0.005(2) -0.006(2) -0.003(2)
C01I 0.078(4) 0.057(4) 0.051(3) 0.014(3) -0.014(2) -0.024(3)
C01J 0.056(3) 0.054(3) 0.051(2) 0.005(2) -0.013(2) -0.014(3)
C01K 0.033(2) 0.075(4) 0.048(2) 0.004(2) -0.0003(17) -0.015(2)
C01L 0.060(3) 0.090(5) 0.047(3) -0.008(3) 0.000(2) -0.033(3)
C01M 0.036(2) 0.057(3) 0.042(2) -0.009(2) 0.0088(16) -0.016(2)
C01N 0.037(2) 0.046(3) 0.066(3) -0.013(2) 0.000(2) -0.015(2)
C01O 0.040(2) 0.070(4) 0.044(2) -0.015(2) 0.0130(18) -0.022(3)
C01P 0.047(3) 0.078(4) 0.048(3) -0.016(3) 0.006(2) -0.016(3)
C01Q 0.045(2) 0.056(3) 0.055(3) -0.007(2) -0.001(2) 0.008(2)
C01R 0.055(3) 0.052(3) 0.080(4) -0.003(3) 0.006(3) 0.002(3)
C01S 0.040(2) 0.052(3) 0.051(2) -0.010(2) 0.0101(18) -0.025(2)
C01T 0.094(5) 0.064(4) 0.052(3) -0.006(3) -0.003(3) -0.001(4)
C01U 0.052(3) 0.075(4) 0.042(2) -0.006(2) 0.0089(19) -0.034(3)
C01V 0.095(4) 0.060(4) 0.046(3) 0.016(3) -0.018(3) -0.037(4)
C01W 0.094(5) 0.061(4) 0.051(3) -0.009(3) 0.009(3) -0.007(4)
C01X 0.066(3) 0.103(5) 0.035(2) 0.003(3) 0.005(2) -0.051(4)
C01Y 0.064(3) 0.076(4) 0.053(3) 0.016(3) -0.020(2) -0.019(3)
C01Z 0.083(4) 0.074(4) 0.062(3) 0.001(3) -0.041(3) -0.012(4)
C020 0.068(3) 0.039(3) 0.055(3) 0.002(2) -0.007(2) -0.018(3)
C021 0.138(7) 0.073(5) 0.039(3) -0.001(3) -0.014(3) -0.042(5)
C022 0.063(3) 0.074(5) 0.080(4) -0.009(3) -0.033(3) 0.013(3)
C023 0.036(3) 0.050(4) 0.194(8) -0.042(4) -0.020(4) -0.001(3)
C024 0.078(4) 0.078(5) 0.090(4) -0.004(4) -0.050(4) 0.011(4)
C025 0.081(4) 0.064(4) 0.101(5) 0.012(4) -0.047(4) -0.006(4)
C026 0.088(5) 0.080(6) 0.185(8) -0.027(6) -0.074(6) 0.034(5)
C027 0.102(6) 0.085(6) 0.113(6) 0.027(5) -0.071(5) -0.023(5)
C028 0.117(6) 0.085(6) 0.072(4) 0.025(4) -0.051(4) -0.046(5)
C029 0.149(8) 0.069(5) 0.051(3) -0.017(3) 0.010(4) -0.005(5)
C02A 0.065(3) 0.116(6) 0.040(2) 0.000(3) 0.003(2) -0.040(4)
C02B 0.124(6) 0.056(4) 0.101(5) -0.021(4) 0.075(5) -0.031(4)
C02C 0.195(11) 0.077(6) 0.084(5) -0.007(5) 0.070(6) -0.032(7)
C02D 0.147(8) 0.076(5) 0.085(5) -0.039(4) 0.043(5) -0.062(6)
C02F 0.210(13) 0.124(9) 0.107(7) -0.031(6) 0.054(8) -0.111(9)
C02G 0.064(5) 0.059(5) 0.38(2) -0.054(9) 0.069(8) -0.001(4)
C02H 0.260(16) 0.076(6) 0.069(5) 0.001(5) 0.003(7) -0.029(9)
C02I 0.198(13) 0.144(10) 0.090(6) -0.032(7) 0.034(7) 0.023(10)
C1 0.0841(16) 0.0924(18) 0.0993(16) 0.0033(12) -0.0170(11) 0.0015(12)
C2 0.124(3) 0.127(3) 0.111(2) 0.005(2) 0.002(2) 0.012(2)
C4 0.139(4) 0.120(3) 0.139(4) -0.016(2) 0.007(2) 0.015(2)

loop_
_atom_type_symbol
_atom_type_description
_atom_type_scat_dispersion_real
_atom_type_scat_dispersion_imag
_atom_type_scat_source
C C 0.0181 0.0091 'International Tables Vol C Tables 4.2.6.8 and 6.1.1.4'
H H 0.0000 0.0000 'International Tables Vol C Tables 4.2.6.8 and 6.1.1.4'
N N 0.0311 0.0180 'International Tables Vol C Tables 4.2.6.8 and 6.1.1.4'
O O 0.0492 0.0322 'International Tables Vol C Tables 4.2.6.8 and 6.1.1.4'
Si Si 0.2541 0.3302 'International Tables Vol C Tables 4.2.6.8 and 6.1.1.4'

loop_
_geom_angle_atom_site_label_1
_geom_angle_atom_site_label_2
_geom_angle_atom_site_label_3
_geom_angle
C00L Si01 C017 106.6(2)
C00L Si01 C02B 108.7(3)
C00L Si01 C1 108.4(3)
C017 Si01 C1 113.6(3)
C02B Si01 C017 110.5(3)
C02B Si01 C1 108.8(4)
C00M Si02 C023 111.1(3)
C019 Si02 C00M 107.0(2)
C019 Si02 C023 108.0(3)
C019 Si02 C02D 108.0(3)
C02D Si02 C00M 111.7(4)
C02D Si02 C023 110.9(5)
C01T N005 C00Z 117.5(5)
C00T N006 H006 116.0
C00T N006 C01A 128.0(4)
C01A N006 H006 116.0
C00F N007 H007 115.3
C00F N007 C01F 129.4(5)
C01F N007 H007 115.3
C009 C008 C00J 108.3(3)
C009 C008 C011 108.7(4)
C009 C008 C015 109.2(3)
C00J C008 C011 109.7(3)
C00J C008 C015 108.3(4)
C015 C008 C011 112.5(3)
C00B C009 C008 122.7(4)
C00B C009 C00O 120.4(4)
C00O C009 C008 116.9(4)
C01E N00A C00W 117.7(4)
C009 C00B H00F 117.5
C009 C00B C00P 125.1(4)
C00P C00B H00F 117.5
C00L C00C C00D 178.8(5)
C00C C00D C012 117.5(4)
C00U C00D C00C 120.3(4)
C00U C00D C012 122.2(4)
C00I C00E C01J 99.2(4)
C01K C00E C00I 107.6(4)
C01K C00E C01J 114.1(4)
C020 C00E C00I 113.5(4)
C020 C00E C01J 110.1(4)
C020 C00E C01K 111.8(4)
O003 C00F N007 124.3(5)
O003 C00F C00U 121.4(5)
N007 C00F C00U 114.3(4)
C00I C00G H00G 108.8
C00I C00G C00P 110.5(4)
C00I C00G C011 109.9(3)
C00P C00G H00G 108.8
C00P C00G C011 109.9(3)
C011 C00G H00G 108.8
C00Q C00H H00H 106.1
C00V C00H H00H 106.1
C00V C00H C00Q 111.9(4)
C00V C00H C010 112.5(4)
C010 C00H H00H 106.1
C010 C00H C00Q 113.3(4)
C00E C00I H00I 106.6
C00E C00I C014 103.5(4)
C00G C00I C00E 113.4(4)
C00G C00I H00I 106.6
C00G C00I C014 119.4(4)
C014 C00I H00I 106.6
C008 C00J H00J 109.0
C008 C00J H00K 109.0
H00J C00J H00K 107.8
C00N C00J C008 112.8(3)
C00N C00J H00J 109.0
C00N C00J H00K 109.0
C00O C00K C00N 122.4(4)
C00O C00K C00T 120.9(4)
C00T C00K C00N 116.8(4)
C00C C00L Si01 176.6(4)
Si02 C00M H00M 106.4
C00Y C00M Si02 111.8(4)
C00Y C00M H00M 106.4
C01R C00M Si02 114.7(4)
C01R C00M H00M 106.4
C01R C00M C00Y 110.5(4)
C00J C00N H00L 109.3
C00J C00N H00N 109.3
C00K C00N C00J 111.8(4)
C00K C00N H00L 109.3
C00K C00N H00N 109.3
H00L C00N H00N 107.9
C00K C00O C009 123.0(4)
C00K C00O C00R 119.7(4)
C00R C00O C009 117.3(4)
C00B C00P C00G 113.5(4)
C00B C00P H00O 108.9
C00B C00P H00P 108.9
C00G C00P H00O 108.9
C00G C00P H00P 108.9
H00O C00P H00P 107.7
C00S C00Q C00H 111.8(4)
C00X C00Q C00H 110.3(4)
C00X C00Q C00S 109.1(4)
C012 C00Q C00H 109.2(3)
C012 C00Q C00S 109.8(4)
C012 C00Q C00X 106.4(4)
C019 C00R C00O 174.4(5)
C00Q C00S H00A 109.5
C00Q C00S H00B 109.5
C00Q C00S H00C 109.5
H00A C00S H00B 109.5
H00A C00S H00C 109.5
H00B C00S H00C 109.5
O004 C00T N006 124.7(4)
O004 C00T C00K 121.7(5)
N006 C00T C00K 113.6(4)
C00D C00U C00F 121.0(4)
C00D C00U C01B 122.0(4)
C01B C00U C00F 116.9(4)
C00H C00V H00V 108.9
C00H C00V C01U 109.8(4)
C01O C00V C00H 110.8(4)
C01O C00V H00V 108.9
C01O C00V C01U 109.6(3)
C01U C00V H00V 108.9
N00A C00W C016 122.1(5)
N00A C00W C01A 118.6(4)
C01A C00W C016 119.3(5)
C00Q C00X H00D 108.9
C00Q C00X H00E 108.9
H00D C00X H00E 107.8
C01B C00X C00Q 113.2(4)
C01B C00X H00D 108.9
C01B C00X H00E 108.9
C00M C00Y H00Q 109.5
C00M C00Y H00R 109.5
C00M C00Y H00S 109.5
H00Q C00Y H00R 109.5
H00Q C00Y H00S 109.5
H00R C00Y H00S 109.5
N005 C00Z C01F 117.3(4)
N005 C00Z C01V 123.3(6)
C01V C00Z C01F 119.4(6)
C00H C010 H01A 108.9
C00H C010 H01B 108.9
H01A C010 H01B 107.7
C01N C010 C00H 113.5(4)
C01N C010 H01A 108.9
C01N C010 H01B 108.9
C008 C011 H011 106.7
C00G C011 C008 111.0(3)
C00G C011 H011 106.7
C013 C011 C008 113.1(4)
C013 C011 C00G 112.1(3)
C013 C011 H011 106.7
C00D C012 C00Q 116.8(4)
C01S C012 C00D 120.0(4)
C01S C012 C00Q 123.1(4)
C011 C013 H01X 109.0
C011 C013 H01Y 109.0
H01X C013 H01Y 107.8
C01K C013 C011 113.0(4)
C01K C013 H01X 109.0
C01K C013 H01Y 109.0
C00I C014 H01Z 110.8
C00I C014 H 110.8
C00I C014 C01I 104.7(4)
H01Z C014 H 108.9
C01I C014 H01Z 110.8
C01I C014 H 110.8
C008 C015 H01 109.5
C008 C015 HA 109.5
C008 C015 HB 109.5
H01 C015 HA 109.5
H01 C015 HB 109.5
HA C015 HB 109.5
C018 C016 C00W 117.5(5)
C018 C016 C01Z 123.2(5)
C01Z C016 C00W 119.4(6)
Si01 C017 H017 106.6
C01H C017 Si01 112.2(3)
C01H C017 H017 106.6
C01H C017 C01Q 110.6(4)
C01Q C017 Si01 113.6(4)
C01Q C017 H017 106.6
C016 C018 H018 120.4
C01W C018 C016 119.1(5)
C01W C018 H018 120.4
C00R C019 Si02 171.6(5)
N006 C01A C00W 115.2(4)
C022 C01A N006 124.5(6)
C022 C01A C00W 120.2(5)
C00U C01B C00X 113.0(4)
C00U C01B H01C 109.0
C00U C01B H01D 109.0
C00X C01B H01C 109.0
C00X C01B H01D 109.0
H01C C01B H01D 107.8
H01E C01D H01F 109.5
H01E C01D H01G 109.5
H01F C01D H01G 109.5
C01M C01D H01E 109.5
C01M C01D H01F 109.5
C01M C01D H01G 109.5
N00A C01E H0AA 117.9
N00A C01E C01W 124.1(6)
C01W C01E H0AA 117.9
N007 C01F C00Z 116.0(5)
C025 C01F N007 125.1(6)
C025 C01F C00Z 118.8(6)
C017 C01H H01H 109.5
C017 C01H H01I 109.5
C017 C01H H01J 109.5
H01H C01H H01I 109.5
H01H C01H H01J 109.5
H01I C01H H01J 109.5
C014 C01I H1AA 110.6
C014 C01I HC 110.6
C014 C01I C01J 105.5(4)
H1AA C01I HC 108.8
C01J C01I H1AA 110.6
C01J C01I HC 110.6
C00E C01J C01I 103.3(4)
C00E C01J H2AA 108.6
C01I C01J H2AA 108.6
C01Y C01J C00E 113.4(5)
C01Y C01J C01I 114.0(5)
C01Y C01J H2AA 108.6
C00E C01K C013 109.7(4)
C00E C01K H3AA 109.7
C00E C01K HD 109.7
C013 C01K H3AA 109.7
C013 C01K HD 109.7
H3AA C01K HD 108.2
N01C C01L C01P 178.8(8)
C01D C01M C01O 112.9(4)
C01D C01M C01P 110.1(4)
C01N C01M C01D 111.2(4)
C01N C01M C01O 107.9(4)
C01N C01M C01P 115.5(5)
C01O C01M C01P 98.7(4)
C010 C01N H01K 109.5
C010 C01N H01L 109.5
C01M C01N C010 110.6(4)
C01M C01N H01K 109.5
C01M C01N H01L 109.5
H01K C01N H01L 108.1
C00V C01O C01M 113.6(4)
C00V C01O H01O 106.5
C00V C01O C01X 119.2(5)
C01M C01O H01O 106.5
C01X C01O C01M 103.7(4)
C01X C01O H01O 106.5
C01L C01P C01M 113.4(4)
C01L C01P H01P 108.8
C01L C01P C02A 112.6(6)
C01M C01P H01P 108.8
C02A C01P C01M 104.2(4)
C02A C01P H01P 108.8
C017 C01Q H01M 109.5
C017 C01Q H01N 109.5
C017 C01Q H01Q 109.5
H01M C01Q H01N 109.5
H01M C01Q H01Q 109.5
H01N C01Q H01Q 109.5
C00M C01R H4AA 109.5
C00M C01R HE 109.5
C00M C01R HF 109.5
H4AA C01R HE 109.5
H4AA C01R HF 109.5
HE C01R HF 109.5
C012 C01S H01S 117.6
C012 C01S C01U 124.8(4)
C01U C01S H01S 117.6
N005 C01T H01T 118.1
N005 C01T C029 123.8(7)
C029 C01T H01T 118.1
C00V C01U H01R 109.0
C00V C01U H01U 109.0
C01S C01U C00V 113.0(4)
C01S C01U H01R 109.0
C01S C01U H01U 109.0
H01R C01U H01U 107.8
C00Z C01V C021 115.9(6)
C028 C01V C00Z 120.3(7)
C028 C01V C021 123.8(6)
C018 C01W C01E 119.4(6)
C018 C01W H5AA 120.3
C01E C01W H5AA 120.3
C01O C01X H01V 111.0
C01O C01X H01W 111.0
C01O C01X C02A 103.9(5)
H01V C01X H01W 109.0
C02A C01X H01V 111.0
C02A C01X H01W 111.0
N01G C01Y C01J 177.7(7)
C016 C01Z H6AA 120.3
C024 C01Z C016 119.4(5)
C024 C01Z H6AA 120.3
C00E C020 H02J 109.5
C00E C020 H02K 109.5
C00E C020 H02L 109.5
H02J C020 H02K 109.5
H02J C020 H02L 109.5
H02K C020 H02L 109.5
C01V C021 H021 120.0
C029 C021 C01V 119.9(6)
C029 C021 H021 120.0
C01A C022 H022 120.7
C01A C022 C024 118.5(7)
C024 C022 H022 120.7
Si02 C023 H023 107.3
C026 C023 Si02 111.9(5)
C026 C023 H023 107.3
C02G C023 Si02 112.5(8)
C02G C023 H023 107.3
C02G C023 C026 110.3(9)
C01Z C024 C022 123.2(6)
C01Z C024 H024 118.4
C022 C024 H024 118.4
C01F C025 H025 120.3
C01F C025 C027 119.4(8)
C027 C025 H025 120.3
C023 C026 H02M 109.5
C023 C026 H02N 109.5
C023 C026 H02O 109.5
H02M C026 H02N 109.5
H02M C026 H02O 109.5
H02N C026 H02O 109.5
C025 C027 H027 118.5
C028 C027 C025 123.0(7)
C028 C027 H027 118.5
C01V C028 H028 120.5
C027 C028 C01V 119.0(6)
C027 C028 H028 120.5
C01T C029 H029 120.2
C021 C029 C01T 119.7(8)
C021 C029 H029 120.2
C01P C02A H02A 110.5
C01P C02A H02B 110.5
C01X C02A C01P 106.0(5)
C01X C02A H02A 110.5
C01X C02A H02B 110.5
H02A C02A H02B 108.7
Si01 C02B H02C 105.8
C02C C02B Si01 110.8(5)
C02C C02B H02C 105.8
C02I C02B Si01 112.1(7)
C02I C02B H02C 105.8
C02I C02B C02C 115.6(9)
C02B C02C H02D 109.5
C02B C02C H02E 109.5
C02B C02C H02F 109.5
H02D C02C H02E 109.5
H02D C02C H02F 109.5
H02E C02C H02F 109.5
Si02 C02D H02P 106.6
C02F C02D Si02 112.9(7)
C02F C02D H02P 106.6
C02H C02D Si02 112.2(7)
C02H C02D H02P 106.6
C02H C02D C02F 111.5(10)
C02D C02F H02Q 109.5
C02D C02F H02R 109.5
C02D C02F H02S 109.5
H02Q C02F H02R 109.5
H02Q C02F H02S 109.5
H02R C02F H02S 109.5
C023 C02G H02T 109.5
C023 C02G H02U 109.5
C023 C02G H02V 109.5
H02T C02G H02U 109.5
H02T C02G H02V 109.5
H02U C02G H02V 109.5
C02D C02H H02W 109.5
C02D C02H H02X 109.5
C02D C02H H02Y 109.5
H02W C02H H02X 109.5
H02W C02H H02Y 109.5
H02X C02H H02Y 109.5
C02B C02I H02G 109.5
C02B C02I H02H 109.5
C02B C02I H02I 109.5
H02G C02I H02H 109.5
H02G C02I H02I 109.5
H02H C02I H02I 109.5
Si01 C1 H1 108.8
C2 C1 Si01 115.3(7)
C2 C1 H1 108.8
C2 C1 C4 106.1(9)
C4 C1 Si01 108.8(6)
C4 C1 H1 108.8
C1 C2 H2A 109.5
C1 C2 H2B 109.5
C1 C2 H2C 109.5
H2A C2 H2B 109.5
H2A C2 H2C 109.5
H2B C2 H2C 109.5
C1 C4 H4A 109.5
C1 C4 H4B 109.5
C1 C4 H4C 109.5
H4A C4 H4B 109.5
H4A C4 H4C 109.5
H4B C4 H4C 109.5

loop_
_geom_bond_atom_site_label_1
_geom_bond_atom_site_label_2
_geom_bond_distance
Si01 C00L 1.846(5)
Si01 C017 1.888(5)
Si01 C02B 1.867(7)
Si01 C1 1.896(8)
Si02 C00M 1.885(5)
Si02 C019 1.856(5)
Si02 C023 1.886(7)
Si02 C02D 1.874(9)
O003 C00F 1.224(6)
O004 C00T 1.209(6)
N005 C00Z 1.355(7)
N005 C01T 1.303(8)
N006 H006 0.8800
N006 C00T 1.368(7)
N006 C01A 1.394(6)
N007 H007 0.8800
N007 C00F 1.345(7)
N007 C01F 1.398(6)
C008 C009 1.524(5)
C008 C00J 1.537(5)
C008 C011 1.551(6)
C008 C015 1.537(7)
C009 C00B 1.323(6)
C009 C00O 1.483(6)
N00A C00W 1.350(6)
N00A C01E 1.297(7)
C00B H00F 0.9500
C00B C00P 1.498(6)
C00C C00D 1.446(6)
C00C C00L 1.191(6)
C00D C00U 1.341(7)
C00D C012 1.475(6)
C00E C00I 1.530(6)
C00E C01J 1.548(7)
C00E C01K 1.527(6)
C00E C020 1.517(8)
C00F C00U 1.508(6)
C00G H00G 1.0000
C00G C00I 1.514(6)
C00G C00P 1.521(6)
C00G C011 1.550(5)
C00H H00H 1.0000
C00H C00Q 1.549(6)
C00H C00V 1.533(7)
C00H C010 1.541(6)
C00I H00I 1.0000
C00I C014 1.531(6)
C00J H00J 0.9900
C00J H00K 0.9900
C00J C00N 1.532(6)
C00K C00N 1.511(6)
C00K C00O 1.330(7)
C00K C00T 1.507(6)
C00M H00M 1.0000
C00M C00Y 1.528(7)
C00M C01R 1.525(8)
C00N H00L 0.9900
C00N H00N 0.9900
C00O C00R 1.446(6)
C00P H00O 0.9900
C00P H00P 0.9900
C00Q C00S 1.545(6)
C00Q C00X 1.533(7)
C00Q C012 1.530(6)
C00R C019 1.183(7)
C00S H00A 0.9800
C00S H00B 0.9800
C00S H00C 0.9800
C00U C01B 1.497(6)
C00V H00V 1.0000
C00V C01O 1.518(6)
C00V C01U 1.534(6)
C00W C016 1.433(6)
C00W C01A 1.412(8)
C00X H00D 0.9900
C00X H00E 0.9900
C00X C01B 1.511(7)
C00Y H00Q 0.9800
C00Y H00R 0.9800
C00Y H00S 0.9800
C00Z C01F 1.415(9)
C00Z C01V 1.414(7)
C010 H01A 0.9900
C010 H01B 0.9900
C010 C01N 1.536(7)
C011 H011 1.0000
C011 C013 1.538(6)
C012 C01S 1.331(7)
C013 H01X 0.9900
C013 H01Y 0.9900
C013 C01K 1.530(6)
C014 H01Z 0.9900
C014 H 0.9900
C014 C01I 1.534(7)
C015 H01 0.9800
C015 HA 0.9800
C015 HB 0.9800
C016 C018 1.391(9)
C016 C01Z 1.400(9)
C017 H017 1.0000
C017 C01H 1.526(7)
C017 C01Q 1.527(7)
C018 H018 0.9500
C018 C01W 1.350(10)
C01A C022 1.387(8)
C01B H01C 0.9900
C01B H01D 0.9900
N01C C01L 1.138(8)
C01D H01E 0.9800
C01D H01F 0.9800
C01D H01G 0.9800
C01D C01M 1.531(7)
C01E H0AA 0.9500
C01E C01W 1.401(8)
C01F C025 1.379(8)
N01G C01Y 1.129(8)
C01H H01H 0.9800
C01H H01I 0.9800
C01H H01J 0.9800
C01I H1AA 0.9900
C01I HC 0.9900
C01I C01J 1.558(8)
C01J H2AA 1.0000
C01J C01Y 1.471(7)
C01K H3AA 0.9900
C01K HD 0.9900
C01L C01P 1.461(7)
C01M C01N 1.523(8)
C01M C01O 1.539(6)
C01M C01P 1.559(6)
C01N H01K 0.9900
C01N H01L 0.9900
C01O H01O 1.0000
C01O C01X 1.524(9)
C01P H01P 1.0000
C01P C02A 1.546(10)
C01Q H01M 0.9800
C01Q H01N 0.9800
C01Q H01Q 0.9800
C01R H4AA 0.9800
C01R HE 0.9800
C01R HF 0.9800
C01S H01S 0.9500
C01S C01U 1.492(7)
C01T H01T 0.9500
C01T C029 1.401(9)
C01U H01R 0.9900
C01U H01U 0.9900
C01V C021 1.423(12)
C01V C028 1.398(11)
C01W H5AA 0.9500
C01X H01V 0.9900
C01X H01W 0.9900
C01X C02A 1.543(7)
C01Z H6AA 0.9500
C01Z C024 1.355(11)
C020 H02J 0.9800
C020 H02K 0.9800
C020 H02L 0.9800
C021 H021 0.9500
C021 C029 1.329(12)
C022 H022 0.9500
C022 C024 1.404(8)
C023 H023 1.0000
C023 C026 1.517(15)
C023 C02G 1.493(13)
C024 H024 0.9500
C025 H025 0.9500
C025 C027 1.413(11)
C026 H02M 0.9800
C026 H02N 0.9800
C026 H02O 0.9800
C027 H027 0.9500
C027 C028 1.328(14)
C028 H028 0.9500
C029 H029 0.9500
C02A H02A 0.9900
C02A H02B 0.9900
C02B H02C 1.0000
C02B C02C 1.533(15)
C02B C02I 1.523(14)
C02C H02D 0.9800
C02C H02E 0.9800
C02C H02F 0.9800
C02D H02P 1.0000
C02D C02F 1.535(12)
C02D C02H 1.506(16)
C02F H02Q 0.9800
C02F H02R 0.9800
C02F H02S 0.9800
C02G H02T 0.9800
C02G H02U 0.9800
C02G H02V 0.9800
C02H H02W 0.9800
C02H H02X 0.9800
C02H H02Y 0.9800
C02I H02G 0.9800
C02I H02H 0.9800
C02I H02I 0.9800
C1 H1 1.0000
C1 C2 1.426(9)
C1 C4 1.607(15)
C2 H2A 0.9800
C2 H2B 0.9800
C2 H2C 0.9800
C4 H4A 0.9800
C4 H4B 0.9800
C4 H4C 0.9800
